data_4079313
loop_
_publ_author_name
'Kulangara, Shaneesh Vadake'
'Mason, Chris'
'Juba, Michael'
'Yang, Yun'
'Thapa, Indira'
'Gambarotta, Sandro'
'Korobkov, Ilia'
'Duchateau, Rob'

_publ_section_title
;
 Synthesis and Catalytic Oligomerization Activity of Chromium Catalysts of
 Ligand Systems with Switchable Connectivity
;
_journal_issue 17
_journal_name_full Organometallics
_journal_page_first 6438
_journal_paper_doi 10.1021/om300673u
_journal_volume 31
_journal_year 2012
_chemical_formula_sum 'C64 H70 Cl2 Cr Li O3.5 P4'
_chemical_formula_weight 1148.92
_chemical_name_systematic
; 
 ? 
;
_space_group_IT_number 2
_symmetry_cell_setting triclinic
_symmetry_space_group_name_Hall '-P 1'
_symmetry_space_group_name_H-M 'P -1'
_atom_sites_solution_hydrogens geom
_atom_sites_solution_primary direct
_atom_sites_solution_secondary difmap
_audit_creation_method SHELXL-97
_cell_angle_alpha 63.2880(10)
_cell_angle_beta 71.8860(10)
_cell_angle_gamma 75.2430(10)
_cell_formula_units_Z 2
_cell_length_a 12.0461(3)
_cell_length_b 16.7975(4)
_cell_length_c 17.8616(4)
_cell_measurement_reflns_used 9937
_cell_measurement_temperature 200(2)
_cell_measurement_theta_max 26.09
_cell_measurement_theta_min 2.40
_cell_volume 3040.21(13)
_computing_cell_refinement 'APEX II, Bruker (2009)'
_computing_data_collection 'APEX II, Bruker (2009)'
_computing_data_reduction 'XPREP, Bruker (2009)'
_computing_molecular_graphics 'SHELXTL, Bruker (2004)'
_computing_publication_material 'SHELXTL, Bruker (2004)'
_computing_structure_refinement 'SHELXL-97 (Sheldrick, 2008)'
_computing_structure_solution 'SHELXS-97 (Sheldrick, 2008)'
_diffrn_ambient_temperature 200(2)
_diffrn_measured_fraction_theta_full 0.984
_diffrn_measured_fraction_theta_max 0.984
_diffrn_measurement_device_type 'Bruker APEX-II CCD'
_diffrn_measurement_method '\f and \w scans'
_diffrn_radiation_monochromator graphite
_diffrn_radiation_source 'fine-focus sealed tube'
_diffrn_radiation_type MoK\a
_diffrn_radiation_wavelength 0.71073
_diffrn_reflns_av_R_equivalents 0.0717
_diffrn_reflns_av_sigmaI/netI 0.0993
_diffrn_reflns_limit_h_max 15
_diffrn_reflns_limit_h_min -14
_diffrn_reflns_limit_k_max 20
_diffrn_reflns_limit_k_min -20
_diffrn_reflns_limit_l_max 22
_diffrn_reflns_limit_l_min -22
_diffrn_reflns_number 50216
_diffrn_reflns_theta_full 26.40
_diffrn_reflns_theta_max 26.40
_diffrn_reflns_theta_min 1.47
_exptl_absorpt_coefficient_mu 0.426
_exptl_absorpt_correction_T_max 0.9790
_exptl_absorpt_correction_T_min 0.9428
_exptl_absorpt_correction_type multi-scan
_exptl_absorpt_process_details 'SADABS, Bruker (2003)'
_exptl_crystal_colour green
_exptl_crystal_density_diffrn 1.255
_exptl_crystal_density_meas ?
_exptl_crystal_density_method 'not measured'
_exptl_crystal_description block
_exptl_crystal_F_000 1206
_exptl_crystal_size_max 0.14
_exptl_crystal_size_mid 0.10
_exptl_crystal_size_min 0.05
_refine_diff_density_max 0.846
_refine_diff_density_min -0.476
_refine_diff_density_rms 0.087
_refine_ls_extinction_method none
_refine_ls_goodness_of_fit_ref 0.995
_refine_ls_hydrogen_treatment constr
_refine_ls_matrix_type full
_refine_ls_number_parameters 671
_refine_ls_number_reflns 12255
_refine_ls_number_restraints 50
_refine_ls_restrained_S_all 1.006
_refine_ls_R_factor_all 0.1339
_refine_ls_R_factor_gt 0.0657
_refine_ls_shift/su_max 0.001
_refine_ls_shift/su_mean 0.000
_refine_ls_structure_factor_coef Fsqd
_refine_ls_weighting_details 'calc w=1/[\s^2^(Fo^2^)+(0.1075P)^2^]'
_refine_ls_weighting_scheme calc
_refine_ls_wR_factor_gt 0.1589
_refine_ls_wR_factor_ref 0.1913
_reflns_number_gt 7023
_reflns_number_total 12255
_reflns_threshold_expression >2sigma(I)
_cod_data_source_file om300673u_si_002.cif
_cod_data_source_block sg151
_cod_depositor_comments
;
The following automatic conversions were performed:

'_symmetry_cell_setting' value 'Triclinic' changed to 'triclinic'
according to /home/saulius/struct/CIF-dictionaries/cif_core.dic
dictionary named 'cif_core.dic' version 2.4.2 from 2011-04-26.

Automatic conversion script
Id: cif_fix_values 1891 2012-01-12 08:04:46Z andrius 

The following automatic conversions were performed:

'_exptl_crystal_density_meas' value 'n/a' was changed to '?' - the
value is perceived as not measured.

Automatic conversion script
Id: cif_fix_values 3008 2015-01-20 13:52:24Z robertas 
;
_cod_original_cell_volume 3040.21(12)
_cod_original_sg_symbol_H-M P-1
_cod_original_formula_sum 'C64 H70 Cl2 Cr Li O3.50 P4'
_cod_database_code 4079313

loop_
_symmetry_equiv_pos_as_xyz
'x, y, z'
'-x, -y, -z'

loop_
_atom_site_label
_atom_site_type_symbol
_atom_site_fract_x
_atom_site_fract_y
_atom_site_fract_z
_atom_site_U_iso_or_equiv
_atom_site_adp_type
_atom_site_occupancy
_atom_site_symmetry_multiplicity
_atom_site_calc_flag
_atom_site_refinement_flags
_atom_site_disorder_assembly
_atom_site_disorder_group
Cr1 Cr 0.64879(5) 0.32210(4) 0.29983(4) 0.02557(18) Uani 1 1 d . . .
Cl1 Cl 0.54209(9) 0.38563(7) 0.40009(7) 0.0369(3) Uani 1 1 d . . .
Cl2 Cl 0.79084(9) 0.42185(7) 0.24485(7) 0.0371(3) Uani 1 1 d . . .
Li1 Li 0.6807(7) 0.4860(5) 0.3421(5) 0.049(2) Uani 1 1 d . . .
O1 O 0.6436(4) 0.6144(2) 0.2834(3) 0.0721(11) Uani 1 1 d . . .
O2 O 0.7478(4) 0.4794(3) 0.4284(3) 0.0693(11) Uani 1 1 d . B .
P1 P 0.53055(9) 0.41441(7) 0.19157(7) 0.0288(3) Uani 1 1 d . . .
P2 P 0.72579(9) 0.29483(7) 0.16521(7) 0.0305(3) Uani 1 1 d . . .
P3 P 0.74924(9) 0.19457(7) 0.40594(7) 0.0300(3) Uani 1 1 d . . .
P4 P 0.53995(9) 0.18733(7) 0.37873(7) 0.0286(3) Uani 1 1 d . . .
C1 C 0.6127(4) 0.3680(3) 0.1195(3) 0.0356(10) Uani 1 1 d . . .
H1A H 0.5986 0.3802 0.0656 0.043 Uiso 1 1 calc R . .
C2 C 0.3732(4) 0.4058(3) 0.2184(3) 0.0308(9) Uani 1 1 d . . .
C3 C 0.3023(4) 0.3941(3) 0.2995(3) 0.0394(11) Uani 1 1 d . . .
H3A H 0.3362 0.3883 0.3435 0.047 Uiso 1 1 calc R . .
C4 C 0.1828(4) 0.3908(3) 0.3170(3) 0.0484(12) Uani 1 1 d . . .
H4A H 0.1350 0.3837 0.3725 0.058 Uiso 1 1 calc R . .
C5 C 0.1334(5) 0.3977(3) 0.2545(4) 0.0547(14) Uani 1 1 d . . .
H5A H 0.0514 0.3959 0.2665 0.066 Uiso 1 1 calc R . .
C6 C 0.2026(5) 0.4074(3) 0.1746(4) 0.0550(14) Uani 1 1 d . . .
H6A H 0.1684 0.4119 0.1313 0.066 Uiso 1 1 calc R . .
C7 C 0.3223(4) 0.4106(3) 0.1569(3) 0.0436(11) Uani 1 1 d . . .
H7A H 0.3698 0.4162 0.1016 0.052 Uiso 1 1 calc R . .
C8 C 0.5179(4) 0.5377(3) 0.1419(3) 0.0342(10) Uani 1 1 d . . .
C9 C 0.5931(4) 0.5805(3) 0.0649(3) 0.0478(12) Uani 1 1 d . . .
H9A H 0.6546 0.5456 0.0397 0.057 Uiso 1 1 calc R . .
C10 C 0.5807(5) 0.6735(3) 0.0234(3) 0.0572(14) Uani 1 1 d . . .
H10A H 0.6334 0.7011 -0.0300 0.069 Uiso 1 1 calc R . .
C11 C 0.4960(5) 0.7254(3) 0.0570(4) 0.0636(16) Uani 1 1 d . . .
H11A H 0.4858 0.7890 0.0269 0.076 Uiso 1 1 calc R . .
C12 C 0.4230(5) 0.6836(4) 0.1376(5) 0.081(2) Uani 1 1 d . . .
H12A H 0.3651 0.7190 0.1642 0.097 Uiso 1 1 calc R . .
C13 C 0.4349(5) 0.5915(3) 0.1783(4) 0.0695(17) Uani 1 1 d . . .
H13A H 0.3847 0.5640 0.2330 0.083 Uiso 1 1 calc R . .
C14 C 0.7486(4) 0.1858(3) 0.1576(3) 0.0345(10) Uani 1 1 d . . .
C15 C 0.8100(4) 0.1096(3) 0.2096(3) 0.0501(12) Uani 1 1 d . . .
H15A H 0.8336 0.1111 0.2549 0.060 Uiso 1 1 calc R . .
C16 C 0.8368(5) 0.0319(4) 0.1960(4) 0.0665(16) Uani 1 1 d . . .
H16A H 0.8798 -0.0196 0.2316 0.080 Uiso 1 1 calc R . .
C17 C 0.8024(5) 0.0279(4) 0.1322(5) 0.0734(18) Uani 1 1 d . . .
H17A H 0.8218 -0.0260 0.1231 0.088 Uiso 1 1 calc R . .
C18 C 0.7389(6) 0.1028(4) 0.0805(4) 0.0739(18) Uani 1 1 d . . .
H18A H 0.7143 0.1003 0.0361 0.089 Uiso 1 1 calc R . .
C19 C 0.7118(5) 0.1810(4) 0.0940(4) 0.0549(13) Uani 1 1 d . . .
H19A H 0.6674 0.2321 0.0592 0.066 Uiso 1 1 calc R . .
C20 C 0.8704(4) 0.3278(3) 0.0977(3) 0.0340(10) Uani 1 1 d . . .
C21 C 0.9735(4) 0.2784(4) 0.1219(3) 0.0542(13) Uani 1 1 d . . .
H21A H 0.9701 0.2273 0.1751 0.065 Uiso 1 1 calc R . .
C22 C 1.0824(4) 0.3027(4) 0.0691(4) 0.0578(14) Uani 1 1 d . . .
H22A H 1.1525 0.2688 0.0872 0.069 Uiso 1 1 calc R . .
C23 C 1.0897(4) 0.3745(4) -0.0082(4) 0.0528(13) Uani 1 1 d . . .
H23A H 1.1644 0.3898 -0.0445 0.063 Uiso 1 1 calc R . .
C24 C 0.9891(5) 0.4239(4) -0.0329(3) 0.0601(14) Uani 1 1 d . . .
H24A H 0.9938 0.4747 -0.0864 0.072 Uiso 1 1 calc R . .
C25 C 0.8800(4) 0.4012(3) 0.0189(3) 0.0504(13) Uani 1 1 d . . .
H25A H 0.8106 0.4364 0.0003 0.060 Uiso 1 1 calc R . .
C26 C 0.6460(3) 0.1245(3) 0.4370(3) 0.0350(10) Uani 1 1 d . . .
H26A H 0.6472 0.0638 0.4779 0.042 Uiso 1 1 calc R . .
C27 C 0.9002(3) 0.1418(3) 0.3758(3) 0.0325(10) Uani 1 1 d . . .
C28 C 0.9921(4) 0.1925(3) 0.3314(3) 0.0425(11) Uani 1 1 d . . .
H28A H 0.9766 0.2560 0.3134 0.051 Uiso 1 1 calc R . .
C29 C 1.1062(4) 0.1520(3) 0.3131(3) 0.0504(13) Uani 1 1 d . . .
H29A H 1.1689 0.1873 0.2822 0.060 Uiso 1 1 calc R . .
C30 C 1.1285(4) 0.0603(4) 0.3397(3) 0.0525(13) Uani 1 1 d . . .
H30A H 1.2071 0.0321 0.3281 0.063 Uiso 1 1 calc R . .
C31 C 1.0386(4) 0.0094(3) 0.3828(3) 0.0570(14) Uani 1 1 d . . .
H31A H 1.0545 -0.0540 0.4005 0.068 Uiso 1 1 calc R . .
C32 C 0.9242(4) 0.0503(3) 0.4010(3) 0.0433(11) Uani 1 1 d . . .
H32A H 0.8617 0.0147 0.4311 0.052 Uiso 1 1 calc R . .
C33 C 0.7676(4) 0.2076(3) 0.4980(3) 0.0355(10) Uani 1 1 d . . .
C34 C 0.8502(4) 0.2560(3) 0.4909(3) 0.0485(12) Uani 1 1 d . . .
H34A H 0.8956 0.2881 0.4355 0.058 Uiso 1 1 calc R . .
C35 C 0.8684(5) 0.2588(4) 0.5620(4) 0.0629(15) Uani 1 1 d . . .
H35A H 0.9270 0.2913 0.5558 0.076 Uiso 1 1 calc R . .
C36 C 0.8003(6) 0.2138(4) 0.6426(4) 0.0681(17) Uani 1 1 d . . .
H36A H 0.8115 0.2157 0.6921 0.082 Uiso 1 1 calc R . .
C37 C 0.7180(5) 0.1672(4) 0.6506(4) 0.0641(16) Uani 1 1 d . . .
H37A H 0.6717 0.1364 0.7061 0.077 Uiso 1 1 calc R . .
C38 C 0.6999(4) 0.1634(3) 0.5807(3) 0.0490(12) Uani 1 1 d . . .
H38A H 0.6410 0.1306 0.5880 0.059 Uiso 1 1 calc R . .
C39 C 0.3941(4) 0.1897(3) 0.4532(3) 0.0345(10) Uani 1 1 d . . .
C40 C 0.3845(4) 0.2092(3) 0.5230(3) 0.0445(12) Uani 1 1 d . . .
H40A H 0.4517 0.2222 0.5304 0.053 Uiso 1 1 calc R . .
C41 C 0.2782(5) 0.2099(4) 0.5817(3) 0.0597(15) Uani 1 1 d . . .
H41A H 0.2732 0.2236 0.6289 0.072 Uiso 1 1 calc R . .
C42 C 0.1796(5) 0.1911(4) 0.5730(4) 0.0594(14) Uani 1 1 d . . .
H42A H 0.1071 0.1913 0.6140 0.071 Uiso 1 1 calc R . .
C43 C 0.1872(4) 0.1723(3) 0.5051(4) 0.0535(14) Uani 1 1 d . . .
H43A H 0.1192 0.1596 0.4985 0.064 Uiso 1 1 calc R . .
C44 C 0.2931(4) 0.1713(3) 0.4451(3) 0.0448(12) Uani 1 1 d . . .
H44A H 0.2966 0.1579 0.3980 0.054 Uiso 1 1 calc R . .
C45 C 0.5126(3) 0.1295(3) 0.3213(3) 0.0318(9) Uani 1 1 d . . .
C46 C 0.4508(4) 0.1729(3) 0.2578(3) 0.0396(11) Uani 1 1 d . . .
H46A H 0.4225 0.2352 0.2420 0.048 Uiso 1 1 calc R . .
C47 C 0.4287(4) 0.1284(3) 0.2160(3) 0.0466(12) Uani 1 1 d . . .
H47A H 0.3846 0.1594 0.1728 0.056 Uiso 1 1 calc R . .
C48 C 0.4715(5) 0.0382(4) 0.2380(3) 0.0530(13) Uani 1 1 d . . .
H48A H 0.4575 0.0068 0.2096 0.064 Uiso 1 1 calc R . .
C49 C 0.5338(5) -0.0055(3) 0.3005(4) 0.0537(13) Uani 1 1 d . . .
H49A H 0.5624 -0.0677 0.3158 0.064 Uiso 1 1 calc R . .
C50 C 0.5562(4) 0.0383(3) 0.3419(3) 0.0438(11) Uani 1 1 d . . .
H50A H 0.6012 0.0069 0.3845 0.053 Uiso 1 1 calc R . .
C51 C 0.7098(7) 0.6631(4) 0.1994(4) 0.085(2) Uani 1 1 d . . .
H51A H 0.6790 0.6621 0.1546 0.102 Uiso 1 1 calc R . .
H51B H 0.7940 0.6372 0.1927 0.102 Uiso 1 1 calc R . .
C52 C 0.6950(9) 0.7535(5) 0.1934(6) 0.143(4) Uani 1 1 d . . .
H52A H 0.7587 0.7614 0.2126 0.172 Uiso 1 1 calc R . .
H52B H 0.6965 0.7976 0.1334 0.172 Uiso 1 1 calc R . .
C53 C 0.5820(8) 0.7656(5) 0.2489(6) 0.111(3) Uani 1 1 d . . .
H53A H 0.5195 0.7930 0.2160 0.133 Uiso 1 1 calc R . .
H53B H 0.5836 0.8048 0.2765 0.133 Uiso 1 1 calc R . .
C54 C 0.5615(7) 0.6748(5) 0.3137(5) 0.105(3) Uani 1 1 d . . .
H54A H 0.5720 0.6666 0.3696 0.126 Uiso 1 1 calc R . .
H54B H 0.4803 0.6648 0.3216 0.126 Uiso 1 1 calc R . .
C55 C 0.8464(8) 0.5204(7) 0.4125(6) 0.132(3) Uani 1 1 d D . .
H55A H 0.8353 0.5830 0.3696 0.158 Uiso 0.50 1 calc PR A 1
H55B H 0.9171 0.4885 0.3860 0.158 Uiso 0.50 1 calc PR A 1
H55C H 0.8549 0.5744 0.3577 0.158 Uiso 0.50 1 calc PR A 2
H55D H 0.9206 0.4780 0.4130 0.158 Uiso 0.50 1 calc PR A 2
C56 C 0.8698(16) 0.5224(16) 0.4845(13) 0.154(7) Uani 0.50 1 d PDU B 1
H56A H 0.8886 0.5817 0.4722 0.185 Uiso 0.50 1 calc PR B 1
H56B H 0.9333 0.4745 0.5069 0.185 Uiso 0.50 1 calc PR B 1
C57 C 0.7496(17) 0.5045(16) 0.5438(15) 0.131(7) Uani 0.50 1 d PDU B 1
H57A H 0.7028 0.5619 0.5446 0.157 Uiso 0.50 1 calc PR B 1
H57B H 0.7591 0.4645 0.6030 0.157 Uiso 0.50 1 calc PR B 1
C56' C 0.8056(18) 0.5457(12) 0.4956(11) 0.111(5) Uani 0.50 1 d PDU B 2
H56C H 0.8741 0.5549 0.5089 0.134 Uiso 0.50 1 calc PR B 2
H56D H 0.7474 0.6008 0.4859 0.134 Uiso 0.50 1 calc PR B 2
C57' C 0.7504(17) 0.4639(11) 0.5680(11) 0.120(6) Uani 0.50 1 d PDU B 2
H57C H 0.8091 0.4100 0.5864 0.144 Uiso 0.50 1 calc PR B 2
H57D H 0.7003 0.4762 0.6182 0.144 Uiso 0.50 1 calc PR B 2
C58 C 0.6819(6) 0.4597(6) 0.5148(5) 0.100(3) Uani 1 1 d D . .
H58A H 0.6854 0.3942 0.5498 0.121 Uiso 0.50 1 calc PR B 1
H58B H 0.5986 0.4875 0.5171 0.121 Uiso 0.50 1 calc PR B 1
H58C H 0.6586 0.3989 0.5402 0.121 Uiso 0.50 1 calc PR B 2
H58D H 0.6091 0.5034 0.5147 0.121 Uiso 0.50 1 calc PR B 2
O3 O 0.9854(10) 0.2746(8) 0.7447(7) 0.174(4) Uiso 0.75 1 d PD . .
C59 C 0.9095(12) 0.3434(9) 0.7558(8) 0.141(5) Uiso 0.75 1 d PD . .
H59A H 0.8294 0.3383 0.7559 0.169 Uiso 0.75 1 calc PR . .
H59B H 0.9328 0.4008 0.7084 0.169 Uiso 0.75 1 calc PR . .
C60 C 0.9105(12) 0.3415(8) 0.8315(8) 0.130(4) Uiso 0.75 1 d PD . .
H60A H 0.8289 0.3572 0.8606 0.156 Uiso 0.75 1 calc PR . .
H60B H 0.9575 0.3877 0.8208 0.156 Uiso 0.75 1 calc PR . .
C61 C 0.9591(12) 0.2549(8) 0.8877(8) 0.136(4) Uiso 0.75 1 d PD . .
H61A H 0.8990 0.2238 0.9386 0.164 Uiso 0.75 1 calc PR . .
H61B H 1.0264 0.2586 0.9061 0.164 Uiso 0.75 1 calc PR . .
C62 C 0.9991(15) 0.2110(10) 0.8192(10) 0.175(6) Uiso 0.75 1 d PD . .
H62A H 1.0827 0.1836 0.8155 0.211 Uiso 0.75 1 calc PR . .
H62B H 0.9505 0.1633 0.8368 0.211 Uiso 0.75 1 calc PR . .
O4 O 0.7265(10) 1.0756(7) 0.8808(7) 0.169(4) Uiso 0.75 1 d PD . .
C63 C 0.8363(13) 1.0261(11) 0.8673(10) 0.171(6) Uiso 0.75 1 d PD . .
H63A H 0.8614 1.0333 0.8066 0.205 Uiso 0.75 1 calc PR . .
H63B H 0.8949 1.0487 0.8788 0.205 Uiso 0.75 1 calc PR . .
C64 C 0.8321(14) 0.9392(11) 0.9192(11) 0.187(7) Uiso 0.75 1 d PD . .
H64A H 0.8619 0.9235 0.9706 0.224 Uiso 0.75 1 calc PR . .
H64B H 0.8806 0.9008 0.8887 0.224 Uiso 0.75 1 calc PR . .
C65 C 0.7061(15) 0.9264(10) 0.9444(11) 0.193(7) Uiso 0.75 1 d PD . .
H65A H 0.6888 0.9007 0.9098 0.231 Uiso 0.75 1 calc PR . .
H65B H 0.6820 0.8878 1.0064 0.231 Uiso 0.75 1 calc PR . .
C66 C 0.6475(12) 1.0238(9) 0.9236(9) 0.138(5) Uiso 0.75 1 d PD . .
H66A H 0.5886 1.0383 0.8895 0.166 Uiso 0.75 1 calc PR . .
H66B H 0.6064 1.0320 0.9775 0.166 Uiso 0.75 1 calc PR . .

loop_
_atom_site_aniso_label
_atom_site_aniso_U_11
_atom_site_aniso_U_22
_atom_site_aniso_U_33
_atom_site_aniso_U_23
_atom_site_aniso_U_13
_atom_site_aniso_U_12
Cr1 0.0194(3) 0.0273(4) 0.0313(4) -0.0130(3) -0.0074(3) -0.0007(3)
Cl1 0.0290(6) 0.0437(6) 0.0429(6) -0.0261(5) -0.0057(5) 0.0003(5)
Cl2 0.0300(6) 0.0384(6) 0.0472(6) -0.0226(5) -0.0021(5) -0.0098(5)
Li1 0.052(5) 0.041(4) 0.055(5) -0.026(4) -0.001(4) -0.011(4)
O1 0.082(3) 0.046(2) 0.074(3) -0.029(2) 0.004(2) -0.004(2)
O2 0.070(3) 0.086(3) 0.073(3) -0.046(2) -0.013(2) -0.022(2)
P1 0.0240(5) 0.0289(6) 0.0330(6) -0.0121(5) -0.0095(5) 0.0004(4)
P2 0.0255(6) 0.0330(6) 0.0352(6) -0.0176(5) -0.0059(5) -0.0011(5)
P3 0.0193(5) 0.0313(6) 0.0373(6) -0.0114(5) -0.0102(5) 0.0001(4)
P4 0.0193(5) 0.0289(6) 0.0357(6) -0.0102(5) -0.0084(4) -0.0030(4)
C1 0.037(2) 0.038(2) 0.032(2) -0.014(2) -0.012(2) 0.001(2)
C2 0.031(2) 0.025(2) 0.036(2) -0.0125(19) -0.0148(19) 0.0059(17)
C3 0.030(2) 0.041(3) 0.045(3) -0.016(2) -0.012(2) -0.001(2)
C4 0.033(3) 0.046(3) 0.055(3) -0.017(2) 0.000(2) -0.006(2)
C5 0.038(3) 0.037(3) 0.085(4) -0.013(3) -0.025(3) -0.006(2)
C6 0.047(3) 0.054(3) 0.071(4) -0.019(3) -0.035(3) -0.004(3)
C7 0.044(3) 0.047(3) 0.049(3) -0.020(2) -0.022(2) -0.005(2)
C8 0.034(2) 0.029(2) 0.039(2) -0.011(2) -0.013(2) -0.0013(19)
C9 0.049(3) 0.046(3) 0.042(3) -0.012(2) -0.009(2) -0.007(2)
C10 0.071(4) 0.043(3) 0.048(3) -0.007(3) -0.014(3) -0.014(3)
C11 0.064(4) 0.032(3) 0.088(4) -0.008(3) -0.037(3) -0.002(3)
C12 0.049(3) 0.048(3) 0.137(6) -0.044(4) -0.006(4) 0.001(3)
C13 0.050(3) 0.040(3) 0.096(5) -0.028(3) 0.014(3) -0.007(3)
C14 0.027(2) 0.033(2) 0.045(3) -0.023(2) -0.001(2) -0.0021(18)
C15 0.055(3) 0.042(3) 0.052(3) -0.022(2) -0.011(3) 0.000(2)
C16 0.063(4) 0.042(3) 0.080(4) -0.022(3) -0.012(3) 0.006(3)
C17 0.070(4) 0.061(4) 0.105(5) -0.058(4) -0.007(4) -0.007(3)
C18 0.079(4) 0.071(4) 0.104(5) -0.067(4) -0.025(4) 0.002(3)
C19 0.050(3) 0.053(3) 0.071(4) -0.033(3) -0.019(3) 0.001(2)
C20 0.032(2) 0.042(3) 0.036(2) -0.025(2) -0.0033(19) -0.004(2)
C21 0.037(3) 0.065(3) 0.052(3) -0.013(3) -0.015(2) -0.008(2)
C22 0.027(3) 0.074(4) 0.064(4) -0.024(3) -0.006(2) -0.006(3)
C23 0.030(3) 0.072(4) 0.063(4) -0.040(3) 0.006(2) -0.015(3)
C24 0.050(3) 0.059(3) 0.047(3) -0.008(3) 0.004(3) -0.012(3)
C25 0.035(3) 0.044(3) 0.053(3) -0.010(2) -0.001(2) -0.002(2)
C26 0.025(2) 0.029(2) 0.047(3) -0.006(2) -0.018(2) -0.0010(18)
C27 0.021(2) 0.038(2) 0.037(2) -0.013(2) -0.0126(18) 0.0017(18)
C28 0.027(2) 0.038(3) 0.058(3) -0.019(2) -0.008(2) -0.003(2)
C29 0.023(2) 0.059(3) 0.067(3) -0.027(3) -0.004(2) -0.006(2)
C30 0.026(3) 0.060(3) 0.057(3) -0.020(3) -0.009(2) 0.010(2)
C31 0.038(3) 0.045(3) 0.070(4) -0.017(3) -0.007(3) 0.005(2)
C32 0.031(2) 0.036(3) 0.048(3) -0.008(2) -0.005(2) -0.001(2)
C33 0.028(2) 0.038(2) 0.043(3) -0.020(2) -0.018(2) 0.0099(19)
C34 0.041(3) 0.055(3) 0.059(3) -0.029(3) -0.022(2) 0.002(2)
C35 0.060(4) 0.064(4) 0.084(5) -0.041(3) -0.034(3) 0.003(3)
C36 0.081(4) 0.071(4) 0.077(5) -0.050(4) -0.050(4) 0.027(3)
C37 0.065(4) 0.081(4) 0.046(3) -0.032(3) -0.021(3) 0.013(3)
C38 0.039(3) 0.060(3) 0.048(3) -0.022(3) -0.016(2) 0.003(2)
C39 0.026(2) 0.030(2) 0.037(2) -0.0057(19) -0.0079(19) -0.0019(18)
C40 0.032(3) 0.056(3) 0.038(3) -0.013(2) -0.007(2) -0.007(2)
C41 0.052(3) 0.076(4) 0.040(3) -0.023(3) -0.009(3) 0.007(3)
C42 0.035(3) 0.074(4) 0.052(3) -0.021(3) 0.000(2) 0.000(3)
C43 0.022(2) 0.049(3) 0.073(4) -0.013(3) -0.006(2) -0.005(2)
C44 0.024(2) 0.045(3) 0.058(3) -0.015(2) -0.009(2) -0.004(2)
C45 0.023(2) 0.031(2) 0.039(2) -0.0108(19) -0.0056(18) -0.0085(18)
C46 0.043(3) 0.030(2) 0.045(3) -0.009(2) -0.016(2) -0.008(2)
C47 0.051(3) 0.046(3) 0.047(3) -0.014(2) -0.018(2) -0.014(2)
C48 0.052(3) 0.059(3) 0.063(3) -0.034(3) -0.012(3) -0.017(3)
C49 0.056(3) 0.034(3) 0.074(4) -0.023(3) -0.018(3) -0.007(2)
C50 0.044(3) 0.033(2) 0.055(3) -0.013(2) -0.019(2) -0.006(2)
C51 0.095(5) 0.075(5) 0.072(4) -0.026(4) -0.009(4) -0.007(4)
C52 0.161(10) 0.082(6) 0.149(9) -0.036(6) 0.025(7) -0.049(6)
C53 0.113(7) 0.055(4) 0.149(8) -0.045(5) -0.016(6) 0.005(4)
C54 0.113(6) 0.073(5) 0.113(6) -0.058(5) 0.024(5) -0.007(4)
C55 0.120(7) 0.145(8) 0.155(9) -0.048(7) -0.054(7) -0.053(6)
C56 0.129(14) 0.147(14) 0.227(15) -0.083(12) -0.131(12) 0.041(11)
C57 0.135(12) 0.150(14) 0.163(13) -0.129(12) -0.099(10) 0.098(11)
C56' 0.125(12) 0.102(11) 0.192(14) -0.093(10) -0.133(11) 0.032(9)
C57' 0.147(11) 0.123(12) 0.142(12) -0.117(10) -0.099(10) 0.099(10)
C58 0.080(5) 0.152(7) 0.099(6) -0.096(5) -0.040(4) 0.048(5)

loop_
_atom_type_symbol
_atom_type_description
_atom_type_scat_dispersion_real
_atom_type_scat_dispersion_imag
_atom_type_scat_source
C C 0.0033 0.0016 'International Tables Vol C Tables 4.2.6.8 and 6.1.1.4'
H H 0.0000 0.0000 'International Tables Vol C Tables 4.2.6.8 and 6.1.1.4'
Li Li -0.0003 0.0001 'International Tables Vol C Tables 4.2.6.8 and 6.1.1.4'
O O 0.0106 0.0060 'International Tables Vol C Tables 4.2.6.8 and 6.1.1.4'
P P 0.1023 0.0942 'International Tables Vol C Tables 4.2.6.8 and 6.1.1.4'
Cl Cl 0.1484 0.1585 'International Tables Vol C Tables 4.2.6.8 and 6.1.1.4'
Cr Cr 0.3209 0.6236 'International Tables Vol C Tables 4.2.6.8 and 6.1.1.4'

loop_
_geom_angle_atom_site_label_1
_geom_angle_atom_site_label_2
_geom_angle_atom_site_label_3
_geom_angle
Cl1 Cr1 Cl2 90.31(4)
Cl1 Cr1 P1 95.64(4)
Cl2 Cr1 P1 95.96(4)
Cl1 Cr1 P3 93.10(4)
Cl2 Cr1 P3 97.69(4)
P1 Cr1 P3 163.72(4)
Cl1 Cr1 P2 162.49(5)
Cl2 Cr1 P2 88.01(4)
P1 Cr1 P2 67.23(4)
P3 Cr1 P2 104.40(4)
Cl1 Cr1 P4 92.52(4)
Cl2 Cr1 P4 164.59(4)
P1 Cr1 P4 98.83(4)
P3 Cr1 P4 67.03(4)
P2 Cr1 P4 93.71(4)
Li1 Cl1 Cr1 88.98(19)
Li1 Cl2 Cr1 88.90(19)
O1 Li1 O2 100.8(4)
O1 Li1 Cl1 123.6(4)
O2 Li1 Cl1 111.4(4)
O1 Li1 Cl2 111.0(4)
O2 Li1 Cl2 119.8(4)
Cl1 Li1 Cl2 91.8(3)
C54 O1 C51 109.3(5)
C54 O1 Li1 129.1(5)
C51 O1 Li1 121.4(4)
C58 O2 C55 109.9(5)
C58 O2 Li1 121.9(4)
C55 O2 Li1 125.1(5)
C1 P1 C8 111.8(2)
C1 P1 C2 112.7(2)
C8 P1 C2 97.30(18)
C1 P1 Cr1 94.07(14)
C8 P1 Cr1 122.02(14)
C2 P1 Cr1 119.76(13)
C1 P2 C20 111.4(2)
C1 P2 C14 112.4(2)
C20 P2 C14 96.15(18)
C1 P2 Cr1 92.77(15)
C20 P2 Cr1 118.47(13)
C14 P2 Cr1 126.23(14)
C26 P3 C27 112.2(2)
C26 P3 C33 111.6(2)
C27 P3 C33 97.49(18)
C26 P3 Cr1 94.35(14)
C27 P3 Cr1 122.58(14)
C33 P3 Cr1 119.20(14)
C26 P4 C45 111.71(19)
C26 P4 C39 109.6(2)
C45 P4 C39 99.64(19)
C26 P4 Cr1 92.68(14)
C45 P4 Cr1 121.34(14)
C39 P4 Cr1 121.76(14)
P1 C1 P2 105.8(2)
C3 C2 C7 118.3(4)
C3 C2 P1 122.0(3)
C7 C2 P1 119.7(3)
C2 C3 C4 120.7(4)
C5 C4 C3 120.2(5)
C4 C5 C6 119.9(5)
C5 C6 C7 120.1(5)
C2 C7 C6 120.8(5)
C13 C8 C9 117.0(4)
C13 C8 P1 122.9(4)
C9 C8 P1 120.1(3)
C8 C9 C10 121.2(5)
C11 C10 C9 121.4(5)
C10 C11 C12 118.3(5)
C13 C12 C11 120.1(6)
C12 C13 C8 121.7(5)
C19 C14 C15 118.7(4)
C19 C14 P2 119.2(3)
C15 C14 P2 121.9(4)
C16 C15 C14 120.4(5)
C15 C16 C17 120.7(5)
C16 C17 C18 119.9(5)
C19 C18 C17 119.6(6)
C14 C19 C18 120.7(5)
C21 C20 C25 117.6(4)
C21 C20 P2 121.3(4)
C25 C20 P2 121.1(3)
C20 C21 C22 120.6(5)
C23 C22 C21 120.8(5)
C22 C23 C24 119.3(5)
C23 C24 C25 120.8(5)
C20 C25 C24 120.9(5)
P3 C26 P4 105.9(2)
C32 C27 C28 118.8(4)
C32 C27 P3 120.1(3)
C28 C27 P3 121.0(3)
C29 C28 C27 120.7(4)
C30 C29 C28 119.5(4)
C29 C30 C31 120.5(4)
C30 C31 C32 119.9(5)
C27 C32 C31 120.5(4)
C34 C33 C38 117.2(4)
C34 C33 P3 122.9(4)
C38 C33 P3 119.8(3)
C33 C34 C35 121.7(5)
C34 C35 C36 119.3(5)
C37 C36 C35 119.8(5)
C36 C37 C38 121.3(6)
C37 C38 C33 120.7(5)
C40 C39 C44 117.6(4)
C40 C39 P4 118.2(3)
C44 C39 P4 124.2(4)
C39 C40 C41 120.6(5)
C42 C41 C40 121.1(5)
C43 C42 C41 119.1(5)
C42 C43 C44 120.9(5)
C39 C44 C43 120.7(5)
C46 C45 C50 118.2(4)
C46 C45 P4 122.0(3)
C50 C45 P4 119.8(3)
C45 C46 C47 121.6(4)
C48 C47 C46 119.2(5)
C49 C48 C47 119.7(5)
C48 C49 C50 121.3(5)
C49 C50 C45 119.9(4)
O1 C51 C52 104.8(6)
C53 C52 C51 105.8(7)
C52 C53 C54 105.0(6)
O1 C54 C53 106.9(6)
O2 C55 C56 116.6(11)
O2 C55 C56' 98.2(8)
C56 C55 C56' 28.8(9)
C55 C56 C57 97.2(13)
C56 C57 C58 111.8(14)
C57' C56' C55 103.7(12)
C58 C57' C56' 93.3(11)
O2 C58 C57' 111.6(9)
O2 C58 C57 100.2(10)
C57' C58 C57 23.4(11)
C59 O3 C62 110.1(12)
O3 C59 C60 107.9(12)
C59 C60 C61 112.8(11)
C60 C61 C62 95.9(10)
O3 C62 C61 107.9(12)
C66 O4 C63 110.4(12)
C64 C63 O4 110.2(13)
C63 C64 C65 105.9(14)
C66 C65 C64 100.3(12)
O4 C66 C65 108.8(12)

loop_
_geom_bond_atom_site_label_1
_geom_bond_atom_site_label_2
_geom_bond_distance
Cr1 Cl1 2.3634(12)
Cr1 Cl2 2.3741(12)
Cr1 P1 2.4626(12)
Cr1 P3 2.4700(12)
Cr1 P2 2.4978(12)
Cr1 P4 2.5149(12)
Cl1 Li1 2.343(8)
Cl2 Li1 2.336(8)
Li1 O1 1.929(9)
Li1 O2 1.902(9)
O1 C54 1.395(7)
O1 C51 1.428(7)
O2 C58 1.426(8)
O2 C55 1.414(8)
P1 C1 1.720(4)
P1 C8 1.836(4)
P1 C2 1.832(4)
P2 C1 1.724(4)
P2 C20 1.839(4)
P2 C14 1.842(4)
P3 C26 1.722(4)
P3 C27 1.839(4)
P3 C33 1.836(4)
P4 C26 1.727(4)
P4 C45 1.837(4)
P4 C39 1.849(4)
C2 C3 1.388(6)
C2 C7 1.380(6)
C3 C4 1.385(6)
C4 C5 1.370(7)
C5 C6 1.370(8)
C6 C7 1.387(7)
C8 C13 1.379(6)
C8 C9 1.378(6)
C9 C10 1.386(7)
C10 C11 1.341(8)
C11 C12 1.399(9)
C12 C13 1.372(8)
C14 C19 1.381(6)
C14 C15 1.387(6)
C15 C16 1.374(7)
C16 C17 1.360(8)
C17 C18 1.388(9)
C18 C19 1.381(7)
C20 C21 1.380(6)
C20 C25 1.388(6)
C21 C22 1.390(7)
C22 C23 1.360(7)
C23 C24 1.357(7)
C24 C25 1.382(7)
C27 C32 1.372(6)
C27 C28 1.380(6)
C28 C29 1.380(6)
C29 C30 1.370(7)
C30 C31 1.362(7)
C31 C32 1.385(6)
C33 C34 1.381(6)
C33 C38 1.405(6)
C34 C35 1.378(7)
C35 C36 1.387(8)
C36 C37 1.351(8)
C37 C38 1.362(7)
C39 C40 1.391(6)
C39 C44 1.393(6)
C40 C41 1.381(7)
C41 C42 1.372(7)
C42 C43 1.358(7)
C43 C44 1.389(6)
C45 C46 1.371(6)
C45 C50 1.399(6)
C46 C47 1.383(6)
C47 C48 1.381(7)
C48 C49 1.361(7)
C49 C50 1.369(7)
C51 C52 1.440(9)
C52 C53 1.441(11)
C53 C54 1.469(9)
C55 C56 1.415(16)
C55 C56' 1.623(15)
C56 C57 1.513(17)
C57 C58 1.556(16)
C56' C57' 1.527(17)
C57' C58 1.472(15)
O3 C59 1.329(12)
O3 C62 1.307(13)
C59 C60 1.342(14)
C60 C61 1.444(13)
C61 C62 1.592(15)
O4 C66 1.273(12)
O4 C63 1.386(14)
C63 C64 1.336(15)
C64 C65 1.485(16)
C65 C66 1.529(15)

loop_
_geom_torsion_atom_site_label_1
_geom_torsion_atom_site_label_2
_geom_torsion_atom_site_label_3
_geom_torsion_atom_site_label_4
_geom_torsion
Cl2 Cr1 Cl1 Li1 1.5(2)
P1 Cr1 Cl1 Li1 -94.5(2)
P3 Cr1 Cl1 Li1 99.2(2)
P2 Cr1 Cl1 Li1 -82.9(3)
P4 Cr1 Cl1 Li1 166.3(2)
Cl1 Cr1 Cl2 Li1 -1.5(2)
P1 Cr1 Cl2 Li1 94.2(2)
P3 Cr1 Cl2 Li1 -94.7(2)
P2 Cr1 Cl2 Li1 161.1(2)
P4 Cr1 Cl2 Li1 -102.2(3)
Cr1 Cl1 Li1 O1 115.3(4)
Cr1 Cl1 Li1 O2 -124.5(4)
Cr1 Cl1 Li1 Cl2 -1.5(2)
Cr1 Cl2 Li1 O1 -125.8(4)
Cr1 Cl2 Li1 O2 117.4(4)
Cr1 Cl2 Li1 Cl1 1.5(2)
O2 Li1 O1 C54 -66.4(8)
Cl1 Li1 O1 C54 58.6(8)
Cl2 Li1 O1 C54 165.7(6)
O2 Li1 O1 C51 107.9(6)
Cl1 Li1 O1 C51 -127.2(5)
Cl2 Li1 O1 C51 -20.0(7)
O1 Li1 O2 C58 100.1(6)
Cl1 Li1 O2 C58 -32.8(7)
Cl2 Li1 O2 C58 -137.9(5)
O1 Li1 O2 C55 -57.6(7)
Cl1 Li1 O2 C55 169.5(6)
Cl2 Li1 O2 C55 64.3(8)
Cl1 Cr1 P1 C1 178.76(15)
Cl2 Cr1 P1 C1 87.85(15)
P3 Cr1 P1 C1 -59.1(2)
P2 Cr1 P1 C1 2.54(15)
P4 Cr1 P1 C1 -87.80(15)
Cl1 Cr1 P1 C8 59.90(17)
Cl2 Cr1 P1 C8 -31.01(17)
P3 Cr1 P1 C8 -177.9(2)
P2 Cr1 P1 C8 -116.32(17)
P4 Cr1 P1 C8 153.35(17)
Cl1 Cr1 P1 C2 -62.13(15)
Cl2 Cr1 P1 C2 -153.03(15)
P3 Cr1 P1 C2 60.0(2)
P2 Cr1 P1 C2 121.65(15)
P4 Cr1 P1 C2 31.32(15)
Cl1 Cr1 P2 C1 -15.1(2)
Cl2 Cr1 P2 C1 -99.85(15)
P1 Cr1 P2 C1 -2.53(15)
P3 Cr1 P2 C1 162.72(15)
P4 Cr1 P2 C1 95.49(15)
Cl1 Cr1 P2 C20 101.1(2)
Cl2 Cr1 P2 C20 16.37(16)
P1 Cr1 P2 C20 113.69(17)
P3 Cr1 P2 C20 -81.06(17)
P4 Cr1 P2 C20 -148.29(16)
Cl1 Cr1 P2 C14 -135.7(2)
Cl2 Cr1 P2 C14 139.63(17)
P1 Cr1 P2 C14 -123.06(17)
P3 Cr1 P2 C14 42.19(18)
P4 Cr1 P2 C14 -25.04(17)
Cl1 Cr1 P3 C26 92.74(15)
Cl2 Cr1 P3 C26 -176.53(15)
P1 Cr1 P3 C26 -29.7(2)
P2 Cr1 P3 C26 -86.61(15)
P4 Cr1 P3 C26 1.31(15)
Cl1 Cr1 P3 C27 -147.36(17)
Cl2 Cr1 P3 C27 -56.62(17)
P1 Cr1 P3 C27 90.2(2)
P2 Cr1 P3 C27 33.29(17)
P4 Cr1 P3 C27 121.22(17)
Cl1 Cr1 P3 C33 -25.06(17)
Cl2 Cr1 P3 C33 65.67(17)
P1 Cr1 P3 C33 -147.5(2)
P2 Cr1 P3 C33 155.59(17)
P4 Cr1 P3 C33 -116.49(17)
Cl1 Cr1 P4 C26 -93.61(15)
Cl2 Cr1 P4 C26 6.8(2)
P1 Cr1 P4 C26 170.28(15)
P3 Cr1 P4 C26 -1.31(15)
P2 Cr1 P4 C26 102.76(15)
Cl1 Cr1 P4 C45 148.87(16)
Cl2 Cr1 P4 C45 -110.7(2)
P1 Cr1 P4 C45 52.76(16)
P3 Cr1 P4 C45 -118.83(16)
P2 Cr1 P4 C45 -14.76(16)
Cl1 Cr1 P4 C39 21.45(17)
Cl2 Cr1 P4 C39 121.8(2)
P1 Cr1 P4 C39 -74.66(17)
P3 Cr1 P4 C39 113.75(17)
P2 Cr1 P4 C39 -142.18(16)
C8 P1 C1 P2 123.4(2)
C2 P1 C1 P2 -128.2(2)
Cr1 P1 C1 P2 -3.5(2)
C20 P2 C1 P1 -118.6(2)
C14 P2 C1 P1 134.8(2)
Cr1 P2 C1 P1 3.5(2)
C1 P1 C2 C3 146.3(3)
C8 P1 C2 C3 -96.4(4)
Cr1 P1 C2 C3 37.2(4)
C1 P1 C2 C7 -33.5(4)
C8 P1 C2 C7 83.8(4)
Cr1 P1 C2 C7 -142.6(3)
C7 C2 C3 C4 -2.4(6)
P1 C2 C3 C4 177.8(3)
C2 C3 C4 C5 1.0(7)
C3 C4 C5 C6 0.4(7)
C4 C5 C6 C7 -0.3(8)
C3 C2 C7 C6 2.5(6)
P1 C2 C7 C6 -177.7(4)
C5 C6 C7 C2 -1.1(7)
C1 P1 C8 C13 163.7(4)
C2 P1 C8 C13 45.7(5)
Cr1 P1 C8 C13 -86.4(5)
C1 P1 C8 C9 -16.1(4)
C2 P1 C8 C9 -134.2(4)
Cr1 P1 C8 C9 93.7(4)
C13 C8 C9 C10 -3.9(7)
P1 C8 C9 C10 175.9(4)
C8 C9 C10 C11 0.7(8)
C9 C10 C11 C12 3.0(9)
C10 C11 C12 C13 -3.4(9)
C11 C12 C13 C8 0.0(10)
C9 C8 C13 C12 3.5(9)
P1 C8 C13 C12 -176.3(5)
C1 P2 C14 C19 23.6(4)
C20 P2 C14 C19 -92.6(4)
Cr1 P2 C14 C19 135.1(3)
C1 P2 C14 C15 -161.6(4)
C20 P2 C14 C15 82.3(4)
Cr1 P2 C14 C15 -50.1(4)
C19 C14 C15 C16 2.1(7)
P2 C14 C15 C16 -172.8(4)
C14 C15 C16 C17 -0.9(8)
C15 C16 C17 C18 -0.4(9)
C16 C17 C18 C19 0.4(10)
C15 C14 C19 C18 -2.2(7)
P2 C14 C19 C18 172.9(4)
C17 C18 C19 C14 0.9(9)
C1 P2 C20 C21 -179.8(4)
C14 P2 C20 C21 -62.9(4)
Cr1 P2 C20 C21 74.4(4)
C1 P2 C20 C25 -2.4(4)
C14 P2 C20 C25 114.5(4)
Cr1 P2 C20 C25 -108.2(4)
C25 C20 C21 C22 0.8(7)
P2 C20 C21 C22 178.3(4)
C20 C21 C22 C23 -1.4(8)
C21 C22 C23 C24 1.5(8)
C22 C23 C24 C25 -1.1(8)
C21 C20 C25 C24 -0.4(7)
P2 C20 C25 C24 -177.8(4)
C23 C24 C25 C20 0.5(8)
C27 P3 C26 P4 -129.7(2)
C33 P3 C26 P4 122.0(2)
Cr1 P3 C26 P4 -1.8(2)
C45 P4 C26 P3 127.2(2)
C39 P4 C26 P3 -123.4(2)
Cr1 P4 C26 P3 1.8(2)
C26 P3 C27 C32 -17.7(4)
C33 P3 C27 C32 99.4(4)
Cr1 P3 C27 C32 -128.7(3)
C26 P3 C27 C28 165.5(4)
C33 P3 C27 C28 -77.4(4)
Cr1 P3 C27 C28 54.5(4)
C32 C27 C28 C29 -0.4(7)
P3 C27 C28 C29 176.4(4)
C27 C28 C29 C30 -0.4(7)
C28 C29 C30 C31 1.0(8)
C29 C30 C31 C32 -0.9(8)
C28 C27 C32 C31 0.6(7)
P3 C27 C32 C31 -176.3(4)
C30 C31 C32 C27 0.0(8)
C26 P3 C33 C34 176.0(4)
C27 P3 C33 C34 58.5(4)
Cr1 P3 C33 C34 -75.6(4)
C26 P3 C33 C38 -0.7(4)
C27 P3 C33 C38 -118.2(4)
Cr1 P3 C33 C38 107.7(3)
C38 C33 C34 C35 1.9(7)
P3 C33 C34 C35 -174.8(4)
C33 C34 C35 C36 -1.5(8)
C34 C35 C36 C37 0.6(8)
C35 C36 C37 C38 -0.1(8)
C36 C37 C38 C33 0.5(8)
C34 C33 C38 C37 -1.4(7)
P3 C33 C38 C37 175.4(4)
C26 P4 C39 C40 47.6(4)
C45 P4 C39 C40 164.9(3)
Cr1 P4 C39 C40 -58.5(4)
C26 P4 C39 C44 -130.9(4)
C45 P4 C39 C44 -13.6(4)
Cr1 P4 C39 C44 122.9(3)
C44 C39 C40 C41 0.1(7)
P4 C39 C40 C41 -178.5(4)
C39 C40 C41 C42 0.2(8)
C40 C41 C42 C43 -0.5(8)
C41 C42 C43 C44 0.4(8)
C40 C39 C44 C43 -0.2(7)
P4 C39 C44 C43 178.3(3)
C42 C43 C44 C39 0.0(7)
C26 P4 C45 C46 -166.5(4)
C39 P4 C45 C46 77.8(4)
Cr1 P4 C45 C46 -59.0(4)
C26 P4 C45 C50 13.1(4)
C39 P4 C45 C50 -102.5(4)
Cr1 P4 C45 C50 120.7(3)
C50 C45 C46 C47 1.6(7)
P4 C45 C46 C47 -178.7(4)
C45 C46 C47 C48 -1.0(7)
C46 C47 C48 C49 0.5(8)
C47 C48 C49 C50 -0.6(8)
C48 C49 C50 C45 1.3(8)
C46 C45 C50 C49 -1.8(7)
P4 C45 C50 C49 178.6(4)
C54 O1 C51 C52 20.2(9)
Li1 O1 C51 C52 -155.1(6)
O1 C51 C52 C53 -28.5(10)
C51 C52 C53 C54 26.0(11)
C51 O1 C54 C53 -4.0(9)
Li1 O1 C54 C53 170.8(6)
C52 C53 C54 O1 -13.7(11)
C58 O2 C55 C56 8.4(14)
Li1 O2 C55 C56 168.4(12)
C58 O2 C55 C56' -14.9(10)
Li1 O2 C55 C56' 145.1(8)
O2 C55 C56 C57 -18(2)
C56' C55 C56 C57 37(2)
C55 C56 C57 C58 21(2)
O2 C55 C56' C57' 39.7(14)
C56 C55 C56' C57' -93(3)
C55 C56' C57' C58 -45.9(15)
C55 O2 C58 C57' -15.7(10)
Li1 O2 C58 C57' -176.4(8)
C55 O2 C58 C57 5.6(11)
Li1 O2 C58 C57 -155.1(9)
C56' C57' C58 O2 39.0(14)
C56' C57' C58 C57 -25(3)
C56 C57 C58 O2 -17.1(19)
C56 C57 C58 C57' 105(4)
C62 O3 C59 C60 24.9(18)
O3 C59 C60 C61 -18.9(18)
C59 C60 C61 C62 6.1(16)
C59 O3 C62 C61 -20.7(18)
C60 C61 C62 O3 8.6(15)
C66 O4 C63 C64 -14(2)
O4 C63 C64 C65 21(2)
C63 C64 C65 C66 -19.1(19)
C63 O4 C66 C65 0.9(17)
C64 C65 C66 O4 11.1(17)
